data_7009016
loop_
_publ_author_name
'Zhang, Yugen'
'Jianmin, Li'
'Nishiura, Masayoshi'
'Hou, Hongyi'
'Deng, Wei'
'Imamoto, Tsuneo'

_publ_section_title
;
 Thermodynamically controlled products: novel motif of metallohelicates
 stabilized by inter- and intra-helix hydrogen bonds
;
_journal_issue 3
_journal_name_full 'Journal of the Chemical Society, Dalton Transactions'
_journal_page_first 293
_journal_paper_doi 10.1039/a908070h
_journal_year 2000
_chemical_formula_moiety 'C11 H20 Cd2 N6 O10 S3 '
_chemical_formula_sum 'C11 H20 Cd2 N6 O10 S3'
_chemical_formula_weight 717.31
_space_group_IT_number 14
_symmetry_cell_setting monoclinic
_symmetry_Int_Tables_number 14
_symmetry_space_group_name_Hall '-P 2yn'
_symmetry_space_group_name_H-M 'P 1 21/n 1'
_cell_angle_alpha 90
_cell_angle_beta 92.51(5)
_cell_angle_gamma 90
_cell_formula_units_Z 4
_cell_length_a 8.238(6)
_cell_length_b 8.134(6)
_cell_length_c 34.57(5)
_cell_measurement_temperature 173.2
_cell_volume 2314(4)
_computing_data_reduction 'teXsan Ver. 1.10'
_computing_publication_material 'teXsan Ver. 1.10'
_computing_structure_refinement 'teXsan Ver. 1.10'
_computing_structure_solution SIR92
_diffrn_measured_fraction_theta_full 0.8540
_diffrn_measured_fraction_theta_max 0.8540
_diffrn_radiation_type 'Mo K\a'
_diffrn_radiation_wavelength 0.7107
_diffrn_reflns_limit_h_max 0
_diffrn_reflns_limit_h_min -9
_diffrn_reflns_limit_k_max 9
_diffrn_reflns_limit_k_min 0
_diffrn_reflns_limit_l_max 40
_diffrn_reflns_limit_l_min -40
_diffrn_reflns_number 3485
_diffrn_reflns_theta_full 25.00
_diffrn_reflns_theta_max 25.00
_exptl_absorpt_coefficient_mu 2.170
_exptl_absorpt_correction_T_max 0.648
_exptl_absorpt_correction_T_min 0.477
_exptl_crystal_colour colorless
_exptl_crystal_density_diffrn 2.059
_exptl_crystal_density_method 'not measured'
_exptl_crystal_description needle
_exptl_crystal_size_max 0.400
_exptl_crystal_size_mid 0.300
_exptl_crystal_size_min 0.200
_refine_diff_density_max 1.30
_refine_diff_density_min -2.33
_refine_ls_extinction_method none
_refine_ls_goodness_of_fit_ref 1.892
_refine_ls_hydrogen_treatment noref
_refine_ls_number_parameters 289
_refine_ls_number_reflns 3431
_refine_ls_R_factor_gt 0.0512
_refine_ls_shift/su_max 0.0244
_refine_ls_structure_factor_coef F
_refine_ls_weighting_details 'w = 1/[\s^2^(Fo) + 0.00160|Fo|^2^]'
_refine_ls_weighting_scheme calc
_refine_ls_wR_factor_ref 0.0832
_reflns_number_gt 3431
_reflns_number_total 3485
_reflns_threshold_expression F^2^>2.0\s(F^2^)
_cod_data_source_file a908070h.txt
_cod_data_source_block ZZ-8
_cod_original_formula_sum 'C11 H20 Cd2 N6 O10 S3 '
_cod_database_code 7009016

loop_
_symmetry_equiv_pos_as_xyz
x,y,z
1/2-x,1/2+y,1/2-z
-x,-y,-z
1/2+x,1/2-y,1/2+z

loop_
_atom_site_label
_atom_site_type_symbol
_atom_site_fract_x
_atom_site_fract_y
_atom_site_fract_z
_atom_site_U_iso_or_equiv
_atom_site_adp_type
_atom_site_occupancy
_atom_site_calc_flag
_atom_site_refinement_flags
_atom_site_disorder_assembly
_atom_site_disorder_group
Cd(1) Cd 0.35178(4) 0.24243(5) 0.80500(1) 0.0285(2) Uani 1.00 d . . .
Cd(2) Cd -0.07634(4) 0.19424(5) 0.938736(9) 0.0298(2) Uani 1.00 d . . .
S(1) S 0.5849(1) 0.3783(2) 0.76723(3) 0.0327(4) Uani 1.00 d . . .
S(2) S 0.1488(1) 0.0409(2) 0.97458(3) 0.0328(3) Uani 1.00 d . . .
S(3) S -0.3491(1) 0.2826(2) 0.96002(4) 0.0343(4) Uani 1.00 d . . .
O(1) O 0.2070(4) 0.5044(5) 0.81270(10) 0.0360(10) Uani 1.00 d . . .
O(2) O 0.3625(4) 0.4076(5) 0.86126(10) 0.0363(10) Uani 1.00 d . . .
O(3) O 0.1115(4) 0.0988(6) 0.8214(1) 0.048(1) Uani 1.00 d . . .
O(4) O 0.2039(5) 0.2208(5) 0.7472(1) 0.038(1) Uani 1.00 d . . .
O(5) O 0.0307(4) 0.3784(5) 0.8948(1) 0.0381(10) Uani 1.00 d . . .
O(6) O 0.0678(5) 0.4723(5) 0.9546(1) 0.042(1) Uani 1.00 d . . .
O(7) O -0.0998(4) 0.0409(5) 0.88212(9) 0.0326(9) Uani 1.00 d . . .
O(8) O -0.2627(4) -0.1069(5) 0.9185(1) 0.0334(10) Uani 1.00 d . . .
O(9) O -0.4624(4) 0.0735(5) 0.8483(1) 0.0327(9) Uani 1.00 d . . .
O(10) O -0.5555(4) -0.0260(5) 0.79177(10) 0.0359(10) Uani 1.00 d . . .
N(1) N 0.8761(5) 0.4975(7) 0.7856(1) 0.038(1) Uani 1.00 d . . .
N(2) N 0.7736(5) 0.3363(6) 0.8325(1) 0.037(1) Uani 1.00 d . . .
N(3) N 0.3110(4) 0.1150(6) 0.9103(1) 0.034(1) Uani 1.00 d . . .
N(4) N 0.4290(5) -0.0717(6) 0.9529(1) 0.037(1) Uani 1.00 d . . .
N(5) N -0.4056(6) 0.5567(6) 0.9188(1) 0.044(1) Uani 1.00 d . . .
N(6) N -0.2619(6) 0.5920(6) 0.9763(1) 0.043(1) Uani 1.00 d . . .
C(1) C 0.7555(5) 0.4035(7) 0.7978(1) 0.031(1) Uani 1.00 d . . .
C(2) C 0.2665(6) 0.5147(7) 0.8469(1) 0.031(1) Uani 1.00 d . . .
C(3) C 0.2197(6) 0.6612(7) 0.8709(1) 0.033(1) Uani 1.00 d . . .
C(4) C 0.1388(5) 0.6496(7) 0.9031(1) 0.034(1) Uani 1.00 d . . .
C(5) C 0.0755(5) 0.4896(7) 0.9185(1) 0.029(1) Uani 1.00 d . . .
C(6) C 0.3067(5) 0.0294(7) 0.9432(1) 0.028(1) Uani 1.00 d . . .
C(7) C -0.3352(5) 0.4957(7) 0.9512(1) 0.028(1) Uani 1.00 d . . .
C(8) C -0.1984(6) -0.0748(7) 0.8874(1) 0.030(1) Uani 1.00 d . . .
C(9) C -0.2302(6) -0.1922(7) 0.8529(2) 0.037(1) Uani 1.00 d . . .
C(10) C -0.3476(7) -0.1788(7) 0.8261(2) 0.035(1) Uani 1.00 d . . .
C(11) C -0.4628(5) -0.0370(6) 0.8218(1) 0.030(1) Uani 1.00 d . . .
H(1) H 0.0144 0.1598 0.8272 0.0563 Uiso 1.00 calc . . .
H(2) H 0.1082 -0.0172 0.8225 0.0563 Uiso 1.00 calc . . .
H(3) H 0.1298 0.3027 0.7394 0.0485 Uiso 1.00 calc . . .
H(4) H 0.2191 0.1260 0.7311 0.0485 Uiso 1.00 calc . . .
H(5) H 0.9688 0.5204 0.8010 0.0461 Uiso 1.00 calc . . .
H(6) H 0.8648 0.5474 0.7598 0.0461 Uiso 1.00 calc . . .
H(7) H 0.8666 0.3587 0.8490 0.0423 Uiso 1.00 calc . . .
H(8) H 0.6888 0.2681 0.8427 0.0423 Uiso 1.00 calc . . .
H(9) H 0.2230 0.1888 0.9024 0.0400 Uiso 1.00 calc . . .
H(10) H 0.3995 0.1041 0.8941 0.0400 Uiso 1.00 calc . . .
H(11) H 0.4318 -0.1368 0.9767 0.0413 Uiso 1.00 calc . . .
H(12) H 0.5203 -0.0835 0.9368 0.0413 Uiso 1.00 calc . . .
H(13) H -0.3994 0.6720 0.9147 0.0524 Uiso 1.00 calc . . .
H(14) H -0.4574 0.4867 0.9009 0.0524 Uiso 1.00 calc . . .
H(15) H -0.2123 0.5492 0.9992 0.0498 Uiso 1.00 calc . . .
H(16) H -0.2582 0.7080 0.9713 0.0498 Uiso 1.00 calc . . .
H(17) H 0.2544 0.7675 0.8617 0.0440 Uiso 1.00 calc . . .
H(18) H 0.1180 0.7503 0.9163 0.0375 Uiso 1.00 calc . . .
H(19) H -0.1566 -0.2797 0.8514 0.0418 Uiso 1.00 calc . . .
H(20) H -0.3608 -0.2655 0.8062 0.0438 Uiso 1.00 calc . . .

loop_
_atom_site_aniso_label
_atom_site_aniso_U_11
_atom_site_aniso_U_22
_atom_site_aniso_U_33
_atom_site_aniso_U_12
_atom_site_aniso_U_13
_atom_site_aniso_U_23
Cd(1) 0.0295(3) 0.0306(4) 0.0252(3) 0.0011(1) 0.0001(2) 0.0000(1)
Cd(2) 0.0295(3) 0.0322(4) 0.0278(3) 0.0012(1) 0.0017(2) 0.0011(1)
S(1) 0.0294(6) 0.0423(9) 0.0264(6) -0.0014(5) -0.0003(4) 0.0022(5)
S(2) 0.0320(6) 0.0394(8) 0.0275(6) 0.0039(5) 0.0061(4) 0.0053(5)
S(3) 0.0329(7) 0.0336(8) 0.0368(7) 0.0029(5) 0.0043(5) 0.0040(5)
O(1) 0.033(2) 0.043(2) 0.031(2) 0.000(2) -0.002(1) 0.001(2)
O(2) 0.035(2) 0.042(2) 0.032(2) -0.002(2) 0.000(1) -0.001(2)
O(3) 0.038(2) 0.060(3) 0.046(2) -0.016(2) 0.014(2) -0.007(2)
O(4) 0.045(2) 0.041(2) 0.027(2) 0.008(2) -0.007(2) -0.006(2)
O(5) 0.043(2) 0.038(2) 0.033(2) -0.005(2) -0.006(1) 0.001(2)
O(6) 0.056(2) 0.043(2) 0.026(2) -0.004(2) 0.000(1) -0.001(2)
O(7) 0.035(2) 0.030(2) 0.033(2) -0.005(2) 0.007(1) -0.003(1)
O(8) 0.036(2) 0.031(2) 0.033(2) 0.004(2) 0.005(1) 0.001(1)
O(9) 0.036(2) 0.031(2) 0.032(2) 0.001(2) 0.003(1) -0.008(1)
O(10) 0.039(2) 0.033(2) 0.034(2) -0.003(2) -0.004(1) 0.000(2)
N(1) 0.031(2) 0.050(3) 0.033(2) -0.008(2) -0.001(2) 0.003(2)
N(2) 0.034(2) 0.036(3) 0.039(2) -0.009(2) -0.011(2) 0.005(2)
N(3) 0.026(2) 0.044(3) 0.033(2) 0.006(2) 0.008(1) 0.008(2)
N(4) 0.037(2) 0.039(3) 0.037(2) 0.000(2) 0.009(2) 0.009(2)
N(5) 0.060(3) 0.032(3) 0.038(2) 0.000(2) -0.010(2) -0.001(2)
N(6) 0.058(3) 0.028(3) 0.042(3) 0.003(2) -0.008(2) -0.009(2)
C(1) 0.032(2) 0.032(3) 0.028(2) 0.004(2) 0.003(2) -0.003(2)
C(2) 0.042(3) 0.028(3) 0.023(2) -0.004(2) 0.003(2) 0.004(2)
C(3) 0.034(2) 0.032(3) 0.034(3) -0.003(2) -0.005(2) 0.001(2)
C(4) 0.028(2) 0.038(3) 0.035(3) 0.000(2) 0.002(2) -0.003(2)
C(5) 0.015(2) 0.034(3) 0.037(3) -0.004(2) 0.004(2) 0.000(2)
C(6) 0.033(2) 0.028(3) 0.022(2) -0.011(2) 0.001(2) 0.000(2)
C(7) 0.019(2) 0.030(3) 0.035(2) 0.001(2) 0.005(2) -0.002(2)
C(8) 0.032(2) 0.027(3) 0.032(3) 0.001(2) -0.002(2) 0.002(2)
C(9) 0.036(3) 0.039(3) 0.034(3) 0.006(2) -0.004(2) 0.001(2)
C(10) 0.045(3) 0.024(3) 0.036(3) 0.001(2) 0.000(2) -0.007(2)
C(11) 0.028(2) 0.026(3) 0.035(3) 0.000(2) 0.002(2) 0.000(2)

loop_
_atom_type_symbol
_atom_type_description
_atom_type_scat_dispersion_real
_atom_type_scat_dispersion_imag
_atom_type_scat_source
C C 0.003 0.002
;International Tables for Crystallography
(1992, Vol. C, Tables 4.2.6.8 and 6.1.1.1)
;
H H 0.000 0.000
;International Tables for Crystallography
(1992, Vol. C, Table 6.1.1.2)
;
N N 0.006 0.003
;International Tables for Crystallography
(1992, Vol. C, Tables 4.2.6.8 and 6.1.1.1)
;
O O 0.011 0.006
;International Tables for Crystallography
(1992, Vol. C, Tables 4.2.6.8 and 6.1.1.1)
;
S S 0.125 0.123
;International Tables for Crystallography
(1992, Vol. C, Tables 4.2.6.8 and 6.1.1.1)
;
Cd Cd -0.807 1.202
;International Tables for Crystallography
(1992, Vol. C, Tables 4.2.6.8 and 6.1.1.1)
;

loop_
_geom_angle_atom_site_label_1
_geom_angle_atom_site_label_2
_geom_angle_atom_site_label_3
_geom_angle
_geom_angle_site_symmetry_1
_geom_angle_site_symmetry_2
_geom_angle_site_symmetry_3
_geom_angle_publ_flag
S(1) Cd(1) O(1) 93.33(9) . 1_555 1_555 yes
S(1) Cd(1) O(2) 99.73(10) . 1_555 1_555 yes
S(1) Cd(1) O(3) 163.8(1) . 1_555 1_555 yes
S(1) Cd(1) O(4) 88.4(1) . 1_555 1_555 yes
S(1) Cd(1) O(9) 95.02(10) . 1_555 1_655 yes
S(1) Cd(1) O(10) 92.48(10) . 1_555 1_655 yes
O(1) Cd(1) O(2) 54.5(1) . 1_555 1_555 yes
O(1) Cd(1) O(3) 89.3(1) . 1_555 1_555 yes
O(1) Cd(1) O(4) 85.4(1) . 1_555 1_555 yes
O(1) Cd(1) O(9) 134.1(1) . 1_555 1_655 yes
O(1) Cd(1) O(10) 169.2(1) . 1_555 1_655 yes
O(2) Cd(1) O(3) 94.8(1) . 1_555 1_555 yes
O(2) Cd(1) O(4) 139.2(1) . 1_555 1_555 yes
O(2) Cd(1) O(9) 79.6(1) . 1_555 1_655 yes
O(2) Cd(1) O(10) 133.1(1) . 1_555 1_655 yes
O(3) Cd(1) O(4) 75.9(2) . 1_555 1_555 yes
O(3) Cd(1) O(9) 94.6(1) . 1_555 1_655 yes
O(3) Cd(1) O(10) 82.7(1) . 1_555 1_655 yes
O(4) Cd(1) O(9) 139.8(1) . 1_555 1_655 yes
O(4) Cd(1) O(10) 85.7(1) . 1_555 1_655 yes
O(9) Cd(1) O(10) 54.2(1) . 1_655 1_655 yes
S(2) Cd(2) S(3) 130.56(5) . 1_555 1_555 yes
S(2) Cd(2) O(5) 110.33(10) . 1_555 1_555 yes
S(2) Cd(2) O(6) 90.43(10) . 1_555 1_555 yes
S(2) Cd(2) O(7) 100.44(9) . 1_555 1_555 yes
S(3) Cd(2) O(5) 112.1(1) . 1_555 1_555 yes
S(3) Cd(2) O(6) 95.5(1) . 1_555 1_555 yes
S(3) Cd(2) O(7) 111.09(9) . 1_555 1_555 yes
O(5) Cd(2) O(6) 52.9(1) . 1_555 1_555 yes
O(5) Cd(2) O(7) 79.4(1) . 1_555 1_555 yes
O(6) Cd(2) O(7) 131.6(1) . 1_555 1_555 yes
Cd(1) S(1) C(1) 109.8(2) . 1_555 1_555 yes
Cd(2) S(2) C(6) 106.1(2) . 1_555 1_555 yes
Cd(2) S(3) C(7) 99.6(1) . 1_555 1_555 yes
Cd(1) O(1) C(2) 89.3(3) . 1_555 1_555 yes
Cd(1) O(2) C(2) 93.9(3) . 1_555 1_555 yes
Cd(2) O(5) C(5) 98.3(3) . 1_555 1_555 yes
Cd(2) O(6) C(5) 86.1(3) . 1_555 1_555 yes
Cd(2) O(7) C(8) 108.0(3) . 1_555 1_555 yes
Cd(1) O(9) C(11) 88.5(3) . 1_455 1_555 yes
Cd(1) O(10) C(11) 95.4(3) . 1_455 1_555 yes
S(1) C(1) N(1) 118.0(4) . 1_555 1_555 yes
S(1) C(1) N(2) 124.2(4) . 1_555 1_555 yes
N(1) C(1) N(2) 117.8(4) . 1_555 1_555 yes
O(1) C(2) O(2) 122.3(5) . 1_555 1_555 yes
O(1) C(2) C(3) 118.0(4) . 1_555 1_555 yes
O(2) C(2) C(3) 119.7(4) . 1_555 1_555 yes
C(2) C(3) C(4) 123.8(5) . 1_555 1_555 yes
C(3) C(4) C(5) 123.5(5) . 1_555 1_555 yes
O(5) C(5) O(6) 122.4(5) . 1_555 1_555 yes
O(5) C(5) C(4) 118.9(4) . 1_555 1_555 yes
O(6) C(5) C(4) 118.7(5) . 1_555 1_555 yes
S(2) C(6) N(3) 123.6(4) . 1_555 1_555 yes
S(2) C(6) N(4) 117.2(4) . 1_555 1_555 yes
N(3) C(6) N(4) 119.2(4) . 1_555 1_555 yes
S(3) C(7) N(5) 118.8(4) . 1_555 1_555 yes
S(3) C(7) N(6) 120.6(4) . 1_555 1_555 yes
N(5) C(7) N(6) 120.6(5) . 1_555 1_555 yes
O(7) C(8) O(8) 125.5(5) . 1_555 1_555 yes
O(7) C(8) C(9) 116.1(4) . 1_555 1_555 yes
O(8) C(8) C(9) 118.2(5) . 1_555 1_555 yes
C(8) C(9) C(10) 126.1(5) . 1_555 1_555 yes
C(9) C(10) C(11) 125.2(5) . 1_555 1_555 yes
O(9) C(11) O(10) 121.3(4) . 1_555 1_555 yes
O(9) C(11) C(10) 119.2(4) . 1_555 1_555 yes
O(10) C(11) C(10) 119.5(4) . 1_555 1_555 yes

loop_
_geom_bond_atom_site_label_1
_geom_bond_atom_site_label_2
_geom_bond_distance
_geom_bond_site_symmetry_1
_geom_bond_site_symmetry_2
_geom_bond_publ_flag
Cd(1) S(1) 2.614(2) . . yes
Cd(1) O(1) 2.462(4) . . yes
Cd(1) O(2) 2.362(4) . . yes
Cd(1) O(3) 2.388(4) . . yes
Cd(1) O(4) 2.300(3) . . yes
Cd(1) O(9) 2.505(4) . 1_655 yes
Cd(1) O(10) 2.364(4) . 1_655 yes
Cd(2) S(2) 2.516(2) . . yes
Cd(2) S(3) 2.500(2) . . yes
Cd(2) O(5) 2.334(4) . . yes
Cd(2) O(6) 2.601(4) . . yes
Cd(2) O(7) 2.321(3) . . yes
S(1) C(1) 1.733(4) . . yes
S(2) C(6) 1.732(5) . . yes
S(3) C(7) 1.764(6) . . yes
O(1) C(2) 1.261(6) . . yes
O(2) C(2) 1.264(6) . . yes
O(5) C(5) 1.266(7) . . yes
O(6) C(5) 1.257(6) . . yes
O(7) C(8) 1.262(6) . . yes
O(8) C(8) 1.247(6) . . yes
O(9) C(11) 1.283(6) . . yes
O(10) C(11) 1.266(6) . . yes
N(1) C(1) 1.336(7) . . yes
N(2) C(1) 1.321(7) . . yes
N(3) C(6) 1.337(6) . . yes
N(4) C(6) 1.332(7) . . yes
N(5) C(7) 1.334(7) . . yes
N(6) C(7) 1.299(7) . . yes
C(2) C(3) 1.513(8) . . yes
C(3) C(4) 1.325(7) . . yes
C(4) C(5) 1.508(8) . . yes
C(8) C(9) 1.540(7) . . yes
C(9) C(10) 1.315(7) . . yes
C(10) C(11) 1.497(7) . . yes

loop_
_geom_contact_atom_site_label_1
_geom_contact_atom_site_label_2
_geom_contact_distance
_geom_contact_site_symmetry_1
_geom_contact_site_symmetry_2
_geom_contact_publ_flag
Cd(1) S(1) 2.614(2) . . ?
Cd(1) O(9) 2.505(4) . 1_655 ?
Cd(2) S(2) 2.516(2) . . ?
Cd(2) S(3) 2.500(2) . . ?
Cd(2) O(6) 2.601(4) . . ?
S(2) S(2) 3.149(3) . 3_557 ?
S(2) N(6) 3.539(5) . 3_567 ?
S(3) N(4) 3.416(5) . 1_455 ?
S(3) N(3) 3.499(4) . 1_455 ?
S(3) C(6) 3.532(5) . 1_455 ?
S(3) N(4) 3.551(5) . 3_557 ?
O(1) O(4) 2.840(5) . 2_556 ?
O(1) N(1) 2.844(5) . 1_455 ?
O(3) N(2) 3.424(6) . 1_455 ?
O(4) O(10) 2.722(5) . 2_456 ?
O(5) N(2) 2.972(5) . 1_455 ?
O(6) N(6) 2.864(6) . 3_567 ?
O(6) O(6) 3.410(8) . 3_567 ?
O(7) N(2) 3.105(6) . 1_455 ?
O(8) N(4) 2.866(6) . 1_455 ?
O(8) N(5) 2.979(7) . 1_545 ?
O(8) N(6) 3.162(7) . 1_545 ?
O(8) C(7) 3.486(7) . 1_545 ?
O(9) N(3) 2.921(5) . 1_455 ?
O(9) N(2) 2.957(6) . 1_455 ?
O(10) N(1) 3.119(6) . 2_546 ?
N(1) C(10) 3.536(7) . 1_665 ?
N(1) C(9) 3.567(8) . 1_665 ?
N(4) N(5) 3.538(8) . 1_645 ?
N(5) C(9) 3.426(8) . 1_565 ?
N(5) C(3) 3.542(7) . 1_455 ?
C(4) C(8) 3.592(7) . 1_565 ?
